data_7110989
loop_
_publ_author_name
'Suzuki, Hajime'
'Yamamoto, Yasuhiro'
'Tajima, Nobuo'
'Tatsumi, Kazuyuki'

_publ_section_title
;
 Molecular architecture via coordination: quasi-octahedral macrocycles of
 rhodium and iridium bearing a pentamethylcyclopentadienyl group
;
_journal_issue 18
_journal_name_full 'Chemical Communications'
_journal_page_first 1801
_journal_paper_doi 10.1039/b003416i
_journal_year 2000
_chemical_formula_sum 'C78 H98 Cl4 F12 Ir4 N8 O14 S4'
_chemical_formula_weight 2638.59
_space_group_IT_number 2
_symmetry_cell_setting triclinic
_symmetry_Int_Tables_number 2
_symmetry_space_group_name_Hall '-P 1'
_symmetry_space_group_name_H-M 'P -1'
_audit_creation_date 'Tue May  9 12:36:17 2000'
_audit_creation_method 'from TEXRAY.INF file'
_cell_angle_alpha 73.953(2)
_cell_angle_beta 87.9327(7)
_cell_angle_gamma 81.7369(6)
_cell_formula_units_Z 2
_cell_length_a 13.1339(9)
_cell_length_b 16.203(1)
_cell_length_c 26.309(2)
_cell_measurement_reflns_used 0
_cell_measurement_temperature 183.2
_cell_measurement_theta_max 0.0
_cell_measurement_theta_min 0.0
_cell_volume 5324.7(6)
_computing_cell_refinement 'MSC/AFC Diffractometer Control'
_computing_data_collection 'MSC/AFC Diffractometer Control'
_computing_data_reduction teXsan
_computing_publication_material teXsan
_computing_structure_refinement teXsan
_computing_structure_solution 'DIRDIF92 (PATTY)'
_diffrn_ambient_temperature 183.2
_diffrn_measurement_device_type 'Rigaku unknown'
_diffrn_orient_matrix_UB_11 0.00000
_diffrn_orient_matrix_UB_12 0.00000
_diffrn_orient_matrix_UB_13 0.00000
_diffrn_orient_matrix_UB_21 0.00000
_diffrn_orient_matrix_UB_22 0.00000
_diffrn_orient_matrix_UB_23 0.00000
_diffrn_orient_matrix_UB_31 0.00000
_diffrn_orient_matrix_UB_32 0.00000
_diffrn_orient_matrix_UB_33 0.00000
_diffrn_radiation_detector 'scintillation counter'
_diffrn_radiation_monochromator graphite
_diffrn_radiation_source 'Rigaku sealed tube'
_diffrn_radiation_type 'Mo K\a'
_diffrn_radiation_wavelength 0.7107
_diffrn_reflns_av_R_equivalents 0.000
_diffrn_reflns_av_sigmaI/netI 0.101
_diffrn_reflns_limit_h_max 17
_diffrn_reflns_limit_h_min 0
_diffrn_reflns_limit_k_max 21
_diffrn_reflns_limit_k_min -20
_diffrn_reflns_limit_l_max 34
_diffrn_reflns_limit_l_min -34
_diffrn_reflns_number 24272
_diffrn_reflns_reduction_process 'Lp corrections applied'
_diffrn_reflns_theta_max 0.00
_diffrn_reflns_theta_min 0.00
_diffrn_standards_decay_% 0.00
_diffrn_standards_interval_count 0
_diffrn_standards_number 0
_exptl_absorpt_coefficient_mu 5.251
_exptl_absorpt_correction_type none
_exptl_crystal_colour yellow
_exptl_crystal_density_diffrn 1.646
_exptl_crystal_density_method 'not measured'
_exptl_crystal_description plate
_exptl_crystal_F_000 2564.00
_exptl_crystal_size_max 0.070
_exptl_crystal_size_mid 0.060
_exptl_crystal_size_min 0.010
_refine_diff_density_max 3.12
_refine_diff_density_min -1.91
_refine_ls_extinction_method none
_refine_ls_goodness_of_fit_ref 2.197
_refine_ls_hydrogen_treatment noref
_refine_ls_matrix_type full
_refine_ls_number_constraints 0
_refine_ls_number_parameters 1072
_refine_ls_number_reflns 14760
_refine_ls_number_restraints 0
_refine_ls_R_factor_all 0.0858
_refine_ls_R_factor_gt 0.0858
_refine_ls_shift/su_max 0.0280
_refine_ls_shift/su_mean 0.0010
_refine_ls_structure_factor_coef F
_refine_ls_weighting_details 'w = 1/[\s^2^(Fo) + 0.00051|Fo|^2^]'
_refine_ls_weighting_scheme calc
_refine_ls_wR_factor_gt 0.0891
_refine_ls_wR_factor_ref 0.0890
_reflns_number_gt 14760
_reflns_number_total 24272
_reflns_threshold_expression >2.0sigma(I)
_cod_data_source_file b003416isup1.cif
_cod_data_source_block (Cp*IrCl)4(N2C4H4)2(CNC4Me4NC)2-(TfO)4(MeOH)2
_cod_depositor_comments
;
The following automatic conversions were performed:
'_reflns_observed_expression' tag replaced with
'_reflns_threshold_expression' tag as specified in the replacement
file
'cod-tools/trunk/perl-scripts/inputs/replacement_tags.lst'.

'_atom_site_calc_flags'
tag replaced with '_atom_site_calc_flag' tag as specified in the
replacement file
'cod-tools/trunk/perl-scripts/inputs/replacement_tags.lst'.

'_atom_type_scat_imag'
tag replaced with '_atom_type_scat_dispersion_imag' tag as specified
in the replacement file
'cod-tools/trunk/perl-scripts/inputs/replacement_tags.lst'.

Automatic conversion script
Id: cif_correct_tags 3137 2015-03-23 15:08:43Z antanas 
;
_cod_original_sg_symbol_H-M 'P -1         '
_cod_original_formula_sum 'C78 H98 Cl4 F12 Ir4 N8 O14 S4 '
_cod_database_code 7110989

loop_
_symmetry_equiv_pos_as_xyz
x,y,z
-x,-y,-z

loop_
_atom_site_label
_atom_site_type_symbol
_atom_site_fract_x
_atom_site_fract_y
_atom_site_fract_z
_atom_site_U_iso_or_equiv
_atom_site_adp_type
_atom_site_occupancy
_atom_site_calc_flag
Ir(1) Ir 0.10403(5) 0.37110(5) 0.31274(3) 0.0360(2) Uani 1.00 d
Ir(2) Ir 0.36533(5) 0.20940(5) 0.55425(3) 0.0370(2) Uani 1.00 d
Ir(3) Ir -0.36267(5) -0.28758(4) 0.13408(3) 0.0353(2) Uani 1.00 d
Ir(4) Ir -0.30614(5) -0.73757(4) 0.17164(2) 0.0323(2) Uani 1.00 d
Cl(1) Cl 0.2206(4) 0.2816(3) 0.2725(2) 0.055(1) Uani 1.00 d
Cl(2) Cl 0.4812(4) 0.1118(3) 0.5202(2) 0.055(1) Uani 1.00 d
Cl(3) Cl -0.2368(4) -0.3191(3) 0.2036(2) 0.055(1) Uani 1.00 d
Cl(4) Cl -0.1705(4) -0.7450(3) 0.2319(2) 0.050(1) Uani 1.00 d
S(1) S 0.5407(4) 0.4346(3) 0.3321(2) 0.047(1) Uani 1.00 d
S(2) S 0.6505(6) 0.4780(4) 0.9645(2) 0.074(2) Uani 1.00 d
S(3) S 0.9207(5) 0.2712(5) 0.5630(4) 0.092(2) Uani 1.00 d
S(4) S 0.3345(9) 0.0371(9) 0.1372(7) 0.157(5) Uani 1.00 d
F(1) F 0.481(1) 0.556(1) 0.3792(7) 0.103(6) Uani 1.00 d
F(2) F 0.621(1) 0.477(1) 0.4091(5) 0.089(5) Uani 1.00 d
F(3) F 0.623(1) 0.5707(9) 0.3363(5) 0.084(5) Uani 1.00 d
F(4) F 0.844(2) 0.478(2) 0.971(1) 0.16(1) Uani 1.00 d
F(5) F 0.778(2) 0.560(1) 0.8979(8) 0.143(8) Uani 1.00 d
F(6) F 0.808(2) 0.418(1) 0.9142(8) 0.150(8) Uani 1.00 d
F(7) F 0.806(2) 0.371(1) 0.4862(9) 0.164(10) Uani 1.00 d
F(8) F 0.803(2) 0.412(2) 0.5530(10) 0.17(1) Uani 1.00 d
F(9) F 0.930(2) 0.427(1) 0.5088(8) 0.142(8) Uani 1.00 d
F(10) F 0.325(2) 0.167(2) 0.182(1) 0.16(1) Uani 1.00 d
F(11) F 0.426(3) 0.054(2) 0.219(2) 0.22(2) Uani 1.00 d
F(12) F 0.258(3) 0.061(2) 0.226(2) 0.24(2) Uani 1.00 d
O(1) O 0.487(1) 0.378(1) 0.3699(6) 0.073(5) Uani 1.00 d
O(2) O 0.642(1) 0.398(1) 0.3207(5) 0.061(4) Uani 1.00 d
O(3) O 0.481(1) 0.488(1) 0.2864(6) 0.072(5) Uani 1.00 d
O(4) O 0.639(1) 0.548(1) 0.9890(6) 0.078(5) Uani 1.00 d
O(5) O 0.659(2) 0.395(1) 1.0006(6) 0.086(6) Uani 1.00 d
O(6) O 0.583(2) 0.489(1) 0.9209(8) 0.125(9) Uani 1.00 d
O(7) O 0.993(3) 0.286(2) 0.593(2) 0.21(1) Uani 1.00 d
O(8) O 0.843(2) 0.223(2) 0.584(1) 0.132(9) Uani 1.00 d
O(9) O 0.971(2) 0.236(2) 0.521(2) 0.21(2) Uani 1.00 d
O(10) O 0.349(2) -0.055(2) 0.161(2) 0.21(2) Uani 1.00 d
O(11) O 0.230(2) 0.067(2) 0.120(2) 0.22(2) Uani 1.00 d
O(12) O 0.417(2) 0.070(2) 0.106(2) 0.18(1) Uani 1.00 d
O(13) O 0.799(5) 0.150(3) 0.859(2) 0.24(2) Uiso 1.00 d
O(14) O 0.765(3) 0.224(3) 0.696(2) 0.21(1) Uiso 1.00 d
N(1) N 0.1844(10) 0.3091(9) 0.3847(5) 0.034(3) Uani 1.00 d
N(2) N 0.289(1) 0.2438(9) 0.4807(5) 0.037(4) Uani 1.00 d
N(3) N 0.235(1) 0.0599(10) 0.5986(5) 0.042(4) Uani 1.00 d
N(4) N 0.030(1) -0.2213(9) 0.6577(5) 0.042(4) Uani 1.00 d
N(5) N -0.344(1) -0.4228(9) 0.1441(5) 0.034(4) Uani 1.00 d
N(6) N -0.3189(10) -0.6012(8) 0.1574(5) 0.029(3) Uani 1.00 d
N(7) N -0.136(1) -0.7444(9) 0.0868(6) 0.042(4) Uani 1.00 d
N(8) N 0.181(1) -0.7323(10) -0.0539(6) 0.048(4) Uani 1.00 d
C(1) C 0.288(1) 0.297(1) 0.3865(6) 0.040(5) Uani 1.00 d
C(2) C 0.338(1) 0.265(1) 0.4341(6) 0.038(4) Uani 1.00 d
C(3) C 0.185(1) 0.255(1) 0.4763(7) 0.046(5) Uani 1.00 d
C(4) C 0.134(1) 0.286(1) 0.4308(6) 0.043(5) Uani 1.00 d
C(5) C 0.283(1) 0.114(1) 0.5819(6) 0.043(5) Uani 1.00 d
C(6) C 0.186(1) -0.014(1) 0.6151(6) 0.037(4) Uani 1.00 d
C(7) C 0.099(1) -0.007(1) 0.6478(7) 0.044(5) Uani 1.00 d
C(8) C 0.047(1) -0.081(1) 0.6628(7) 0.040(5) Uani 1.00 d
C(9) C 0.087(1) -0.152(1) 0.6435(7) 0.044(5) Uani 1.00 d
C(10) C 0.170(1) -0.157(1) 0.6121(7) 0.046(5) Uani 1.00 d
C(11) C 0.223(1) -0.085(1) 0.5961(6) 0.042(5) Uani 1.00 d
C(12) C -0.022(1) -0.278(1) 0.6698(6) 0.045(5) Uani 1.00 d
C(13) C 0.064(2) 0.072(1) 0.6647(9) 0.055(6) Uani 1.00 d
C(14) C -0.043(2) -0.085(1) 0.7002(9) 0.064(7) Uani 1.00 d
C(15) C 0.201(2) -0.236(1) 0.5907(8) 0.054(6) Uani 1.00 d
C(16) C 0.317(2) -0.088(2) 0.5628(10) 0.074(8) Uani 1.00 d
C(17) C 0.038(2) 0.472(1) 0.2466(8) 0.051(6) Uani 1.00 d
C(18) C 0.139(1) 0.493(1) 0.2566(8) 0.046(5) Uani 1.00 d
C(19) C 0.142(1) 0.503(1) 0.3070(8) 0.044(5) Uani 1.00 d
C(20) C 0.041(1) 0.490(1) 0.3316(8) 0.048(5) Uani 1.00 d
C(21) C -0.021(1) 0.475(1) 0.2921(9) 0.056(6) Uani 1.00 d
C(22) C -0.001(2) 0.464(2) 0.1957(9) 0.076(8) Uani 1.00 d
C(23) C 0.226(2) 0.502(2) 0.2167(10) 0.087(9) Uani 1.00 d
C(24) C 0.227(2) 0.523(2) 0.334(1) 0.090(10) Uani 1.00 d
C(25) C 0.010(2) 0.503(2) 0.3813(9) 0.072(8) Uani 1.00 d
C(26) C -0.134(2) 0.465(1) 0.3001(9) 0.060(6) Uani 1.00 d
C(27) C 0.405(2) 0.339(1) 0.5445(8) 0.063(7) Uani 1.00 d
C(28) C 0.489(2) 0.275(2) 0.571(1) 0.09(1) Uani 1.00 d
C(29) C 0.452(2) 0.222(2) 0.618(1) 0.085(10) Uani 1.00 d
C(30) C 0.348(2) 0.255(1) 0.6245(7) 0.051(6) Uani 1.00 d
C(31) C 0.318(1) 0.325(1) 0.5783(8) 0.049(6) Uani 1.00 d
C(32) C 0.404(3) 0.412(2) 0.495(1) 0.12(1) Uani 1.00 d
C(33) C 0.593(2) 0.273(4) 0.548(2) 0.19(2) Uani 1.00 d
C(34) C 0.511(6) 0.149(5) 0.660(3) 0.44(5) Uani 1.00 d
C(35) C 0.281(3) 0.227(2) 0.6692(9) 0.11(1) Uani 1.00 d
C(36) C 0.216(2) 0.382(2) 0.571(1) 0.075(8) Uani 1.00 d
C(37) C -0.337(1) -0.478(1) 0.1911(6) 0.035(4) Uani 1.00 d
C(38) C -0.325(1) -0.5686(10) 0.1993(6) 0.033(4) Uani 1.00 d
C(39) C -0.326(1) -0.545(1) 0.1092(6) 0.039(5) Uani 1.00 d
C(40) C -0.339(1) -0.458(1) 0.1022(7) 0.039(5) Uani 1.00 d
C(41) C -0.200(1) -0.740(1) 0.1167(7) 0.036(4) Uani 1.00 d
C(42) C -0.052(2) -0.746(1) 0.0525(8) 0.052(6) Uani 1.00 d
C(43) C -0.073(1) -0.755(1) 0.0028(7) 0.042(5) Uani 1.00 d
C(44) C 0.006(1) -0.751(1) -0.0331(8) 0.047(5) Uani 1.00 d
C(45) C 0.100(2) -0.740(1) -0.0177(8) 0.051(6) Uani 1.00 d
C(46) C 0.119(1) -0.731(2) 0.028(1) 0.082(9) Uani 1.00 d
C(47) C 0.042(1) -0.739(1) 0.0697(8) 0.053(6) Uani 1.00 d
C(48) C 0.249(1) -0.724(1) -0.0820(7) 0.041(5) Uani 1.00 d
C(49) C -0.178(2) -0.772(2) -0.0099(8) 0.061(6) Uani 1.00 d
C(50) C -0.007(2) -0.759(2) -0.0890(9) 0.077(8) Uani 1.00 d
C(51) C 0.235(2) -0.727(2) 0.049(1) 0.087(9) Uani 1.00 d
C(52) C 0.059(2) -0.731(2) 0.124(1) 0.10(1) Uani 1.00 d
C(53) C -0.491(1) -0.245(1) 0.1784(7) 0.047(5) Uani 1.00 d
C(54) C -0.529(1) -0.276(1) 0.1406(8) 0.046(5) Uani 1.00 d
C(55) C -0.499(1) -0.226(1) 0.0885(6) 0.043(5) Uani 1.00 d
C(56) C -0.444(1) -0.161(1) 0.0983(7) 0.044(5) Uani 1.00 d
C(57) C -0.438(1) -0.173(1) 0.1531(7) 0.041(5) Uani 1.00 d
C(58) C -0.510(2) -0.275(2) 0.2373(8) 0.070(7) Uani 1.00 d
C(59) C -0.592(2) -0.352(2) 0.1523(10) 0.073(8) Uani 1.00 d
C(60) C -0.531(2) -0.231(2) 0.0355(9) 0.080(9) Uani 1.00 d
C(61) C -0.406(2) -0.088(1) 0.0559(8) 0.061(6) Uani 1.00 d
C(62) C -0.394(2) -0.116(1) 0.1800(9) 0.070(7) Uani 1.00 d
C(63) C -0.468(1) -0.739(1) 0.1933(7) 0.046(5) Uani 1.00 d
C(64) C -0.409(2) -0.802(1) 0.2328(6) 0.051(6) Uani 1.00 d
C(65) C -0.353(1) -0.862(1) 0.2085(7) 0.044(5) Uani 1.00 d
C(66) C -0.382(1) -0.8362(10) 0.1536(7) 0.039(5) Uani 1.00 d
C(67) C -0.449(1) -0.759(1) 0.1442(6) 0.034(4) Uani 1.00 d
C(68) C -0.543(2) -0.661(2) 0.2002(10) 0.067(7) Uani 1.00 d
C(69) C -0.407(2) -0.809(2) 0.2904(8) 0.082(9) Uani 1.00 d
C(70) C -0.284(2) -0.942(1) 0.2368(9) 0.069(7) Uani 1.00 d
C(71) C -0.361(1) -0.8803(10) 0.1112(6) 0.026(3) Uiso 1.00 d
C(72) C -0.502(1) -0.714(1) 0.0929(7) 0.049(5) Uani 1.00 d
C(73) C 0.567(2) 0.513(1) 0.3656(8) 0.056(5) Uiso 1.00 d
C(74) C 0.770(3) 0.484(3) 0.935(2) 0.12(1) Uiso 1.00 d
C(75) C 0.864(2) 0.370(2) 0.526(1) 0.073(6) Uiso 1.00 d
C(76) C 0.323(5) 0.091(4) 0.189(2) 0.14(1) Uiso 1.00 d
C(77) C 0.712(8) 0.159(6) 0.875(4) 0.26(2) Uiso 1.00 d
C(78) C 0.779(4) 0.131(4) 0.716(2) 0.16(2) Uiso 1.00 d
H(1) H 0.3273 0.3115 0.3540 0.0484 Uiso 1.00 calc
H(2) H 0.4130 0.2563 0.4343 0.0458 Uiso 1.00 calc
H(3) H 0.1453 0.2384 0.5085 0.0553 Uiso 1.00 calc
H(4) H 0.0590 0.2921 0.4308 0.0511 Uiso 1.00 calc
H(5) H 0.1091 0.1155 0.6496 0.0660 Uiso 1.00 calc
H(6) H -0.0058 0.0953 0.6524 0.0660 Uiso 1.00 calc
H(7) H 0.0663 0.0587 0.7029 0.0660 Uiso 1.00 calc
H(8) H -0.0217 -0.0781 0.7334 0.0767 Uiso 1.00 calc
H(9) H -0.0980 -0.0395 0.6847 0.0767 Uiso 1.00 calc
H(10) H -0.0669 -0.1411 0.7064 0.0767 Uiso 1.00 calc
H(11) H 0.2168 -0.2876 0.6200 0.0645 Uiso 1.00 calc
H(12) H 0.1451 -0.2432 0.5699 0.0645 Uiso 1.00 calc
H(13) H 0.2616 -0.2274 0.5686 0.0645 Uiso 1.00 calc
H(14) H 0.3690 -0.1336 0.5816 0.0892 Uiso 1.00 calc
H(15) H 0.3002 -0.0983 0.5299 0.0892 Uiso 1.00 calc
H(16) H 0.3433 -0.0324 0.5554 0.0892 Uiso 1.00 calc
H(17) H -0.0526 0.5134 0.1809 0.0914 Uiso 1.00 calc
H(18) H 0.0556 0.4630 0.1711 0.0914 Uiso 1.00 calc
H(19) H -0.0314 0.4110 0.2021 0.0914 Uiso 1.00 calc
H(20) H 0.2850 0.4589 0.2313 0.1038 Uiso 1.00 calc
H(21) H 0.2041 0.4920 0.1843 0.1038 Uiso 1.00 calc
H(22) H 0.2455 0.5593 0.2092 0.1038 Uiso 1.00 calc
H(23) H 0.2443 0.4770 0.3662 0.1076 Uiso 1.00 calc
H(24) H 0.2861 0.5285 0.3111 0.1076 Uiso 1.00 calc
H(25) H 0.2058 0.5773 0.3430 0.1076 Uiso 1.00 calc
H(26) H 0.0143 0.5619 0.3809 0.0863 Uiso 1.00 calc
H(27) H -0.0605 0.4911 0.3881 0.0863 Uiso 1.00 calc
H(28) H 0.0544 0.4633 0.4088 0.0863 Uiso 1.00 calc
H(29) H -0.1721 0.5172 0.3063 0.0718 Uiso 1.00 calc
H(30) H -0.1615 0.4551 0.2687 0.0718 Uiso 1.00 calc
H(31) H -0.1421 0.4158 0.3303 0.0718 Uiso 1.00 calc
H(32) H 0.4717 0.4099 0.4788 0.1475 Uiso 1.00 calc
H(33) H 0.3536 0.4067 0.4705 0.1475 Uiso 1.00 calc
H(34) H 0.3865 0.4671 0.5034 0.1475 Uiso 1.00 calc
H(35) H 0.6384 0.2256 0.5704 0.2302 Uiso 1.00 calc
H(36) H 0.5902 0.2634 0.5129 0.2302 Uiso 1.00 calc
H(37) H 0.6177 0.3272 0.5447 0.2302 Uiso 1.00 calc
H(38) H 0.4767 0.0977 0.6665 0.5315 Uiso 1.00 calc
H(39) H 0.5801 0.1364 0.6474 0.5315 Uiso 1.00 calc
H(40) H 0.5134 0.1661 0.6923 0.5315 Uiso 1.00 calc
H(41) H 0.2580 0.2744 0.6844 0.1380 Uiso 1.00 calc
H(42) H 0.2212 0.2078 0.6572 0.1380 Uiso 1.00 calc
H(43) H 0.3175 0.1789 0.6958 0.1380 Uiso 1.00 calc
H(44) H 0.2245 0.4395 0.5722 0.0903 Uiso 1.00 calc
H(45) H 0.1871 0.3849 0.5367 0.0903 Uiso 1.00 calc
H(46) H 0.1694 0.3574 0.5987 0.0903 Uiso 1.00 calc
H(47) H -0.3387 -0.4560 0.2218 0.0417 Uiso 1.00 calc
H(48) H -0.3221 -0.6071 0.2349 0.0393 Uiso 1.00 calc
H(49) H -0.3227 -0.5678 0.0785 0.0471 Uiso 1.00 calc
H(50) H -0.3449 -0.4191 0.0666 0.0469 Uiso 1.00 calc
H(51) H -0.2291 -0.7233 -0.0069 0.0733 Uiso 1.00 calc
H(52) H -0.1788 -0.7770 -0.0457 0.0733 Uiso 1.00 calc
H(53) H -0.1947 -0.8246 0.0147 0.0733 Uiso 1.00 calc
H(54) H -0.0579 -0.7125 -0.1081 0.0919 Uiso 1.00 calc
H(55) H 0.0586 -0.7552 -0.1073 0.0919 Uiso 1.00 calc
H(56) H -0.0287 -0.8144 -0.0869 0.0919 Uiso 1.00 calc
H(57) H 0.2810 -0.7787 0.0468 0.1048 Uiso 1.00 calc
H(58) H 0.2613 -0.6760 0.0277 0.1048 Uiso 1.00 calc
H(59) H 0.2304 -0.7255 0.0858 0.1048 Uiso 1.00 calc
H(60) H 0.0401 -0.7811 0.1505 0.1193 Uiso 1.00 calc
H(61) H 0.1308 -0.7263 0.1286 0.1193 Uiso 1.00 calc
H(62) H 0.0166 -0.6789 0.1287 0.1193 Uiso 1.00 calc
H(63) H -0.5836 -0.2651 0.2439 0.0836 Uiso 1.00 calc
H(64) H -0.4854 -0.3365 0.2504 0.0836 Uiso 1.00 calc
H(65) H -0.4746 -0.2429 0.2553 0.0836 Uiso 1.00 calc
H(66) H -0.6544 -0.3379 0.1709 0.0874 Uiso 1.00 calc
H(67) H -0.6101 -0.3621 0.1193 0.0874 Uiso 1.00 calc
H(68) H -0.5517 -0.4037 0.1740 0.0874 Uiso 1.00 calc
H(69) H -0.5770 -0.1797 0.0183 0.0964 Uiso 1.00 calc
H(70) H -0.4700 -0.2363 0.0137 0.0964 Uiso 1.00 calc
H(71) H -0.5651 -0.2821 0.0400 0.0964 Uiso 1.00 calc
H(72) H -0.3326 -0.0890 0.0606 0.0734 Uiso 1.00 calc
H(73) H -0.4178 -0.0952 0.0213 0.0734 Uiso 1.00 calc
H(74) H -0.4424 -0.0330 0.0585 0.0734 Uiso 1.00 calc
H(75) H -0.4016 -0.1379 0.2180 0.0835 Uiso 1.00 calc
H(76) H -0.3216 -0.1154 0.1714 0.0835 Uiso 1.00 calc
H(77) H -0.4303 -0.0573 0.1682 0.0835 Uiso 1.00 calc
H(78) H -0.5429 -0.6599 0.2369 0.0801 Uiso 1.00 calc
H(79) H -0.5222 -0.6079 0.1778 0.0801 Uiso 1.00 calc
H(80) H -0.6121 -0.6660 0.1903 0.0801 Uiso 1.00 calc
H(81) H -0.4516 -0.7605 0.2975 0.0989 Uiso 1.00 calc
H(82) H -0.4303 -0.8629 0.3102 0.0989 Uiso 1.00 calc
H(83) H -0.3371 -0.8084 0.3010 0.0989 Uiso 1.00 calc
H(84) H -0.3234 -0.9802 0.2621 0.0826 Uiso 1.00 calc
H(85) H -0.2526 -0.9714 0.2114 0.0826 Uiso 1.00 calc
H(86) H -0.2299 -0.9263 0.2553 0.0826 Uiso 1.00 calc
H(87) H -0.4239 -0.8945 0.1003 0.0320 Uiso 1.00 calc
H(88) H -0.3300 -0.8422 0.0812 0.0320 Uiso 1.00 calc
H(89) H -0.3128 -0.9331 0.1244 0.0320 Uiso 1.00 calc
H(90) H -0.5446 -0.6614 0.0958 0.0594 Uiso 1.00 calc
H(91) H -0.4515 -0.6998 0.0653 0.0594 Uiso 1.00 calc
H(92) H -0.5453 -0.7523 0.0843 0.0594 Uiso 1.00 calc

loop_
_atom_site_aniso_label
_atom_site_aniso_U_11
_atom_site_aniso_U_22
_atom_site_aniso_U_33
_atom_site_aniso_U_12
_atom_site_aniso_U_13
_atom_site_aniso_U_23
Ir(1) 0.0325(3) 0.0411(4) 0.0354(3) -0.0120(3) 0.0040(3) -0.0092(3)
Ir(2) 0.0351(3) 0.0414(4) 0.0379(3) -0.0124(3) 0.0015(3) -0.0132(3)
Ir(3) 0.0388(4) 0.0359(4) 0.0340(3) -0.0117(3) 0.0040(3) -0.0117(3)
Ir(4) 0.0333(3) 0.0335(4) 0.0307(3) -0.0097(3) 0.0008(3) -0.0072(3)
Cl(1) 0.055(3) 0.058(3) 0.055(3) -0.011(2) 0.014(2) -0.019(2)
Cl(2) 0.049(3) 0.061(3) 0.058(3) -0.001(2) 0.005(2) -0.023(3)
Cl(3) 0.058(3) 0.054(3) 0.056(3) -0.016(2) -0.016(2) -0.015(2)
Cl(4) 0.046(2) 0.057(3) 0.046(2) -0.007(2) -0.013(2) -0.013(2)
S(1) 0.046(3) 0.063(3) 0.040(2) -0.021(2) 0.009(2) -0.021(2)
S(2) 0.112(5) 0.066(4) 0.044(3) -0.002(4) -0.008(3) -0.015(3)
S(3) 0.051(4) 0.070(4) 0.135(6) -0.018(3) 0.001(4) 0.007(4)
S(4) 0.096(7) 0.130(10) 0.27(2) -0.038(7) 0.038(9) -0.09(1)
F(1) 0.11(1) 0.10(1) 0.12(1) -0.015(10) 0.02(1) -0.07(1)
F(2) 0.12(1) 0.11(1) 0.048(7) -0.056(10) -0.027(7) -0.010(7)
F(3) 0.10(1) 0.084(10) 0.077(9) -0.052(9) 0.011(8) -0.022(8)
F(4) 0.12(2) 0.22(3) 0.17(2) -0.08(2) 0.02(2) -0.06(2)
F(5) 0.22(2) 0.09(1) 0.11(1) -0.03(1) 0.08(1) 0.00(1)
F(6) 0.23(2) 0.10(1) 0.10(1) 0.01(1) 0.09(1) -0.01(1)
F(7) 0.26(3) 0.09(1) 0.15(2) 0.00(2) -0.12(2) -0.05(1)
F(8) 0.21(3) 0.13(2) 0.15(2) 0.07(2) -0.01(2) -0.05(2)
F(9) 0.18(2) 0.10(1) 0.13(2) -0.07(1) -0.04(1) 0.04(1)
F(10) 0.13(2) 0.11(2) 0.24(3) -0.04(1) 0.05(2) -0.06(2)
F(11) 0.22(3) 0.17(3) 0.29(4) -0.08(3) 0.07(3) -0.08(3)
F(12) 0.22(3) 0.16(2) 0.37(5) -0.06(2) 0.20(4) -0.11(3)
O(1) 0.073(10) 0.09(1) 0.066(9) -0.055(9) 0.036(8) -0.017(9)
O(2) 0.054(8) 0.08(1) 0.042(7) -0.001(7) 0.012(6) -0.015(7)
O(3) 0.055(9) 0.10(1) 0.065(9) -0.010(8) -0.011(7) -0.021(9)
O(4) 0.11(1) 0.08(1) 0.046(8) -0.007(10) -0.012(8) -0.025(8)
O(5) 0.13(1) 0.06(1) 0.055(9) 0.001(10) 0.018(9) 0.004(8)
O(6) 0.20(2) 0.10(2) 0.09(1) 0.00(2) -0.07(1) -0.05(1)
O(7) 0.17(3) 0.09(2) 0.31(4) -0.05(2) -0.14(3) 0.05(2)
O(8) 0.08(1) 0.12(2) 0.18(2) -0.05(1) 0.01(1) 0.00(2)
O(9) 0.13(2) 0.16(3) 0.34(5) -0.01(2) 0.15(3) -0.09(3)
O(10) 0.11(2) 0.09(2) 0.45(6) 0.00(2) 0.04(3) -0.11(3)
O(11) 0.08(2) 0.15(3) 0.47(7) 0.00(2) -0.05(3) -0.15(4)
O(12) 0.08(2) 0.19(3) 0.31(4) -0.05(2) 0.06(2) -0.12(3)
N(1) 0.030(7) 0.039(8) 0.027(6) -0.010(6) 0.001(5) 0.003(6)
N(2) 0.046(8) 0.032(7) 0.030(7) -0.006(6) -0.007(6) -0.002(6)
N(3) 0.044(8) 0.040(8) 0.037(7) -0.018(7) 0.000(6) 0.002(7)
N(4) 0.051(9) 0.036(8) 0.038(7) -0.019(7) 0.003(7) -0.001(6)
N(5) 0.039(7) 0.033(7) 0.032(7) -0.011(6) 0.010(6) -0.010(6)
N(6) 0.037(7) 0.022(6) 0.030(6) -0.007(5) 0.003(5) -0.010(5)
N(7) 0.040(8) 0.044(9) 0.046(8) -0.011(7) 0.016(7) -0.021(7)
N(8) 0.043(9) 0.043(9) 0.062(10) -0.016(7) 0.024(8) -0.018(8)
C(1) 0.034(9) 0.06(1) 0.025(7) -0.018(8) 0.003(6) 0.002(8)
C(2) 0.021(7) 0.05(1) 0.036(8) -0.009(7) -0.004(6) -0.001(8)
C(3) 0.026(8) 0.07(1) 0.044(10) -0.017(8) 0.011(7) -0.014(10)
C(4) 0.040(9) 0.07(1) 0.022(7) -0.025(9) 0.004(7) -0.010(8)
C(5) 0.06(1) 0.04(1) 0.024(7) -0.008(9) -0.006(7) -0.005(8)
C(6) 0.042(9) 0.037(9) 0.030(8) -0.011(7) 0.002(7) -0.005(7)
C(7) 0.037(9) 0.05(1) 0.05(1) -0.025(8) -0.003(8) -0.013(9)
C(8) 0.047(10) 0.031(9) 0.044(9) -0.013(8) 0.006(8) -0.011(8)
C(9) 0.06(1) 0.027(9) 0.048(10) -0.018(8) -0.003(9) -0.006(8)
C(10) 0.05(1) 0.05(1) 0.041(9) -0.019(9) 0.016(8) -0.007(8)
C(11) 0.05(1) 0.05(1) 0.025(7) -0.018(9) 0.003(7) -0.008(8)
C(12) 0.05(1) 0.06(1) 0.029(8) -0.013(9) -0.001(7) -0.004(8)
C(13) 0.06(1) 0.021(9) 0.08(1) -0.003(8) -0.01(1) -0.008(9)
C(14) 0.05(1) 0.06(1) 0.08(1) -0.02(1) 0.02(1) -0.02(1)
C(15) 0.07(1) 0.05(1) 0.05(1) -0.02(1) 0.013(10) -0.025(10)
C(16) 0.07(2) 0.08(2) 0.08(2) -0.05(1) 0.02(1) -0.02(1)
C(17) 0.06(1) 0.04(1) 0.05(1) -0.011(9) -0.012(9) 0.000(9)
C(18) 0.04(1) 0.038(10) 0.05(1) -0.017(8) 0.012(9) -0.005(9)
C(19) 0.035(9) 0.036(10) 0.07(1) -0.019(8) 0.005(8) -0.024(9)
C(20) 0.05(1) 0.04(1) 0.06(1) 0.018(8) -0.007(9) -0.025(9)
C(21) 0.028(9) 0.05(1) 0.07(1) -0.001(8) -0.004(9) 0.00(1)
C(22) 0.08(2) 0.10(2) 0.05(1) 0.00(1) -0.02(1) -0.01(1)
C(23) 0.07(2) 0.11(2) 0.07(2) -0.04(2) 0.03(1) 0.00(1)
C(24) 0.07(2) 0.09(2) 0.14(3) -0.03(1) 0.02(2) -0.07(2)
C(25) 0.09(2) 0.07(1) 0.07(1) -0.04(1) 0.04(1) -0.05(1)
C(26) 0.04(1) 0.04(1) 0.08(1) 0.010(9) -0.01(1) 0.00(1)
C(27) 0.09(2) 0.06(1) 0.06(1) -0.05(1) 0.04(1) -0.04(1)
C(28) 0.04(1) 0.13(3) 0.14(3) -0.03(1) 0.02(1) -0.10(2)
C(29) 0.08(2) 0.08(2) 0.10(2) 0.01(2) -0.06(2) -0.05(2)
C(30) 0.07(1) 0.05(1) 0.05(1) -0.03(1) -0.007(9) -0.018(9)
C(31) 0.05(1) 0.04(1) 0.06(1) -0.028(9) 0.008(9) -0.017(10)
C(32) 0.25(4) 0.08(2) 0.06(2) -0.09(2) 0.05(2) -0.04(1)
C(33) 0.06(2) 0.31(6) 0.33(6) -0.11(3) 0.09(3) -0.26(6)
C(34) 0.5(1) 0.5(1) 0.36(8) 0.4(1) -0.43(9) -0.38(9)
C(35) 0.23(4) 0.09(2) 0.04(1) -0.07(2) 0.06(2) -0.04(1)
C(36) 0.06(1) 0.06(2) 0.11(2) 0.02(1) -0.01(1) -0.05(1)
C(37) 0.043(9) 0.032(9) 0.027(7) -0.016(7) 0.008(7) 0.001(7)
C(38) 0.039(9) 0.021(8) 0.044(9) -0.008(7) 0.003(7) -0.016(7)
C(39) 0.06(1) 0.025(8) 0.030(8) -0.002(8) 0.009(8) -0.009(7)
C(40) 0.06(1) 0.021(8) 0.039(9) 0.003(7) -0.004(8) -0.011(7)
C(41) 0.033(9) 0.030(9) 0.047(9) -0.002(7) -0.008(8) -0.012(8)
C(42) 0.06(1) 0.05(1) 0.07(1) -0.026(9) 0.023(10) -0.03(1)
C(43) 0.045(10) 0.035(10) 0.042(9) 0.008(8) 0.004(8) -0.014(8)
C(44) 0.038(10) 0.05(1) 0.06(1) -0.018(9) 0.017(8) -0.019(10)
C(45) 0.05(1) 0.06(1) 0.05(1) -0.019(9) 0.033(9) -0.02(1)
C(46) 0.03(1) 0.07(2) 0.18(3) -0.03(1) 0.05(1) -0.08(2)
C(47) 0.05(1) 0.07(1) 0.06(1) -0.027(10) 0.024(9) -0.03(1)
C(48) 0.034(9) 0.05(1) 0.048(10) -0.018(8) 0.003(8) -0.016(9)
C(49) 0.05(1) 0.08(2) 0.05(1) -0.02(1) 0.017(9) -0.02(1)
C(50) 0.05(1) 0.13(2) 0.06(1) -0.04(1) 0.03(1) -0.03(1)
C(51) 0.06(1) 0.14(2) 0.09(2) -0.05(2) 0.05(1) -0.07(2)
C(52) 0.06(2) 0.17(3) 0.10(2) -0.04(2) 0.01(1) -0.09(2)
C(53) 0.042(10) 0.06(1) 0.044(10) -0.001(9) 0.011(8) -0.025(9)
C(54) 0.029(9) 0.05(1) 0.07(1) -0.008(8) 0.002(8) -0.04(1)
C(55) 0.038(9) 0.07(1) 0.026(8) 0.002(9) -0.010(7) -0.015(8)
C(56) 0.043(10) 0.04(1) 0.042(9) 0.000(8) -0.005(8) 0.001(8)
C(57) 0.05(1) 0.031(9) 0.045(9) 0.001(8) -0.001(8) -0.023(8)
C(58) 0.09(2) 0.09(2) 0.035(10) -0.01(1) 0.03(1) -0.03(1)
C(59) 0.07(1) 0.09(2) 0.07(1) -0.03(1) 0.01(1) -0.03(1)
C(60) 0.07(2) 0.12(2) 0.06(1) 0.00(1) -0.02(1) -0.05(2)
C(61) 0.07(1) 0.04(1) 0.06(1) -0.02(1) 0.00(1) 0.016(10)
C(62) 0.11(2) 0.03(1) 0.08(1) -0.02(1) -0.01(1) -0.04(1)
C(63) 0.030(9) 0.06(1) 0.05(1) -0.024(8) 0.013(8) -0.008(9)
C(64) 0.07(1) 0.07(1) 0.025(8) -0.05(1) 0.013(8) -0.007(9)
C(65) 0.06(1) 0.036(10) 0.038(9) -0.021(8) -0.005(8) 0.000(8)
C(66) 0.045(10) 0.019(8) 0.06(1) -0.020(7) -0.009(8) -0.014(8)
C(67) 0.027(8) 0.05(1) 0.033(8) -0.016(7) -0.004(6) -0.015(8)
C(68) 0.04(1) 0.09(2) 0.09(2) -0.03(1) 0.03(1) -0.05(1)
C(69) 0.14(2) 0.10(2) 0.030(10) -0.06(2) 0.02(1) -0.02(1)
C(70) 0.08(2) 0.04(1) 0.06(1) -0.02(1) -0.02(1) 0.03(1)
C(72) 0.05(1) 0.05(1) 0.043(10) -0.008(9) -0.014(9) -0.011(9)

loop_
_atom_type_symbol
_atom_type_description
_atom_type_scat_dispersion_real
_atom_type_scat_dispersion_imag
_atom_type_scat_source
C C 0.003 0.002
;International Tables for Crystallography
(1992, Vol. C, Tables 4.2.6.8 and 6.1.1.1)
;
H H 0.000 0.000
;International Tables for Crystallography
(1992, Vol. C, Table 6.1.1.2)
;
N N 0.006 0.003
;International Tables for Crystallography
(1992, Vol. C, Tables 4.2.6.8 and 6.1.1.1)
;
O O 0.011 0.006
;International Tables for Crystallography
(1992, Vol. C, Tables 4.2.6.8 and 6.1.1.1)
;
F F 0.017 0.010
;International Tables for Crystallography
(1992, Vol. C, Tables 4.2.6.8 and 6.1.1.1)
;
Cl Cl 0.148 0.159
;International Tables for Crystallography
(1992, Vol. C, Tables 4.2.6.8 and 6.1.1.1)
;
S S 0.125 0.123
;International Tables for Crystallography
(1992, Vol. C, Tables 4.2.6.8 and 6.1.1.1)
;
Ir Ir -1.444 7.990
;International Tables for Crystallography
(1992, Vol. C, Tables 4.2.6.8 and 6.1.1.1)
;

loop_
_geom_bond_atom_site_label_1
_geom_bond_atom_site_label_2
_geom_bond_distance
_geom_bond_site_symmetry_1
_geom_bond_site_symmetry_2
_geom_bond_publ_flag
Ir(1) Ir(1) 13.1339(9) 1_555 1_455 yes
Ir(1) Ir(1) 13.826(1) 1_555 2_556 yes
Ir(1) Ir(1) 11.812(1) 1_555 2_566 yes
Ir(1) Ir(1) 13.1339(9) 1_555 1_655 yes
Ir(1) Ir(2) 6.986(1) 1_555 1_555 yes
Ir(1) Ir(2) 11.620(1) 1_555 1_455 yes
Ir(1) Ir(2) 11.6459(9) 1_555 2_556 yes
Ir(1) Ir(2) 9.798(1) 1_555 2_566 yes
Ir(1) Ir(2) 10.677(1) 1_555 2_656 yes
Ir(1) Ir(2) 11.6424(9) 1_555 2_666 yes
Ir(1) Ir(3) 12.4961(9) 1_555 2_555 yes
Ir(1) Ir(3) 8.259(1) 1_555 1_565 yes
Ir(1) Ir(3) 13.7451(9) 1_555 1_655 yes
Ir(1) Ir(3) 9.8046(9) 1_555 1_665 yes
Ir(1) Ir(4) 12.8438(9) 1_555 2_555 yes
Ir(1) Ir(4) 7.3270(9) 1_555 1_565 yes
Ir(1) Ir(4) 14.171(1) 1_555 1_575 yes
Ir(1) Ir(4) 8.632(1) 1_555 1_665 yes
Ir(1) Cl(1) 2.379(5) 1_555 1_555 yes
Ir(1) Cl(2) 7.434(5) 1_555 1_555 yes
Ir(1) Cl(3) 6.323(5) 1_555 1_565 yes
Ir(1) Cl(4) 5.078(4) 1_555 1_565 yes
Ir(1) S(1) 6.034(4) 1_555 1_555 yes
Ir(1) S(1) 7.340(5) 1_555 1_455 yes
Ir(1) S(2) 7.764(6) 1_555 2_666 yes
Ir(1) S(3) 6.772(9) 1_555 1_455 yes
Ir(1) S(3) 7.365(9) 1_555 2_666 yes
Ir(1) S(4) 8.24(1) 1_555 1_555 yes
Ir(1) F(1) 6.65(2) 1_555 1_555 yes
Ir(1) F(2) 7.90(1) 1_555 1_555 yes
Ir(1) F(2) 6.91(2) 1_555 1_455 yes
Ir(1) F(3) 6.76(2) 1_555 1_455 yes
Ir(1) F(4) 7.23(3) 1_555 2_666 yes
Ir(1) F(5) 5.55(2) 1_555 2_666 yes
Ir(1) F(6) 6.17(2) 1_555 2_666 yes
Ir(1) F(7) 5.91(3) 1_555 1_455 yes
Ir(1) F(7) 7.81(2) 1_555 2_666 yes
Ir(1) F(8) 7.47(3) 1_555 1_455 yes
Ir(1) F(8) 5.89(3) 1_555 2_666 yes
Ir(1) F(9) 5.81(3) 1_555 1_455 yes
Ir(1) F(9) 6.40(2) 1_555 2_666 yes
Ir(1) F(10) 5.83(2) 1_555 1_555 yes
Ir(1) F(11) 7.11(3) 1_555 1_555 yes
Ir(1) F(12) 6.13(3) 1_555 1_555 yes
Ir(1) O(1) 5.32(2) 1_555 1_555 yes
Ir(1) O(2) 7.15(1) 1_555 1_555 yes
Ir(1) O(2) 6.02(1) 1_555 1_455 yes
Ir(1) O(3) 5.51(1) 1_555 1_555 yes
Ir(1) O(6) 7.28(3) 1_555 2_666 yes
Ir(1) O(7) 7.24(5) 1_555 1_455 yes
Ir(1) O(7) 6.65(4) 1_555 2_666 yes
Ir(1) O(8) 7.72(2) 1_555 1_455 yes
Ir(1) O(8) 7.90(3) 1_555 2_666 yes
Ir(1) O(9) 5.62(4) 1_555 1_455 yes
Ir(1) O(11) 7.97(4) 1_555 1_555 yes
Ir(1) O(14) 6.96(4) 1_555 2_666 yes
Ir(1) N(1) 2.12(1) 1_555 1_555 yes
Ir(1) N(2) 4.89(1) 1_555 1_555 yes
Ir(1) N(3) 7.90(1) 1_555 1_555 yes
Ir(1) N(4) 3.11(1) 1_555 2_556 yes
Ir(1) N(5) 7.32(1) 1_555 1_565 yes
Ir(1) N(6) 6.90(1) 1_555 1_565 yes
Ir(1) N(7) 7.62(1) 1_555 1_565 yes
Ir(1) C(1) 3.04(2) 1_555 1_555 yes
Ir(1) C(2) 4.33(2) 1_555 1_555 yes
Ir(1) C(3) 4.30(2) 1_555 1_555 yes
Ir(1) C(4) 3.05(2) 1_555 1_555 yes
Ir(1) C(5) 7.42(2) 1_555 1_555 yes
Ir(1) C(6) 7.16(2) 1_555 2_556 yes
Ir(1) C(7) 6.62(2) 1_555 2_556 yes
Ir(1) C(8) 5.23(2) 1_555 2_556 yes
Ir(1) C(9) 4.50(2) 1_555 2_556 yes
Ir(1) C(10) 5.31(2) 1_555 2_556 yes
Ir(1) C(11) 6.67(2) 1_555 2_556 yes
Ir(1) C(12) 1.92(2) 1_555 2_556 yes
Ir(1) C(13) 7.68(2) 1_555 2_556 yes
Ir(1) C(14) 4.92(2) 1_555 2_556 yes
Ir(1) C(15) 5.10(2) 1_555 2_556 yes
Ir(1) C(16) 7.75(2) 1_555 2_556 yes
Ir(1) C(17) 2.14(2) 1_555 1_555 yes
Ir(1) C(18) 2.21(2) 1_555 1_555 yes
Ir(1) C(19) 2.22(2) 1_555 1_555 yes
Ir(1) C(20) 2.16(2) 1_555 1_555 yes
Ir(1) C(21) 2.14(2) 1_555 1_555 yes
Ir(1) C(22) 3.29(2) 1_555 1_555 yes
Ir(1) C(23) 3.34(2) 1_555 1_555 yes
Ir(1) C(24) 3.31(2) 1_555 1_555 yes
Ir(1) C(25) 3.24(2) 1_555 1_555 yes
Ir(1) C(26) 3.26(2) 1_555 1_555 yes
Ir(1) C(27) 7.24(2) 1_555 1_555 yes
Ir(1) C(31) 7.43(2) 1_555 1_555 yes
Ir(1) C(31) 7.87(2) 1_555 2_566 yes
Ir(1) C(32) 6.55(3) 1_555 1_555 yes
Ir(1) C(35) 7.77(4) 1_555 2_566 yes
Ir(1) C(36) 7.05(3) 1_555 1_555 yes
Ir(1) C(36) 6.64(2) 1_555 2_566 yes
Ir(1) C(37) 6.53(2) 1_555 1_565 yes
Ir(1) C(38) 6.30(2) 1_555 1_565 yes
Ir(1) C(38) 8.06(2) 1_555 1_665 yes
Ir(1) C(39) 7.64(2) 1_555 1_565 yes
Ir(1) C(40) 7.84(2) 1_555 1_565 yes
Ir(1) C(41) 7.38(2) 1_555 1_565 yes
Ir(1) C(42) 8.00(2) 1_555 1_565 yes
Ir(1) C(46) 8.10(3) 1_555 1_565 yes
Ir(1) C(47) 7.20(2) 1_555 1_565 yes
Ir(1) C(50) 7.32(3) 1_555 2_555 yes
Ir(1) C(51) 7.62(2) 1_555 1_565 yes
Ir(1) C(52) 5.72(2) 1_555 1_565 yes
Ir(1) C(58) 7.99(3) 1_555 1_665 yes
Ir(1) C(59) 6.88(2) 1_555 1_665 yes
Ir(1) C(63) 6.60(2) 1_555 1_665 yes
Ir(1) C(64) 7.09(2) 1_555 1_665 yes
Ir(1) C(67) 7.63(2) 1_555 1_665 yes
Ir(1) C(68) 5.45(2) 1_555 1_665 yes
Ir(1) C(69) 7.79(3) 1_555 1_565 yes
Ir(1) C(69) 6.74(3) 1_555 1_665 yes
Ir(1) C(72) 7.89(2) 1_555 1_665 yes
Ir(1) C(73) 7.12(2) 1_555 1_555 yes
Ir(1) C(73) 7.30(2) 1_555 1_455 yes
Ir(1) C(74) 6.53(4) 1_555 2_666 yes
Ir(1) C(75) 6.34(3) 1_555 1_455 yes
Ir(1) C(75) 6.79(3) 1_555 2_666 yes
Ir(1) C(76) 6.57(5) 1_555 1_555 yes
Ir(2) Ir(2) 13.1339(9) 1_555 1_455 yes
Ir(2) Ir(2) 13.330(1) 1_555 2_556 yes
Ir(2) Ir(2) 12.250(2) 1_555 2_566 yes
Ir(2) Ir(2) 13.1339(9) 1_555 1_655 yes
Ir(2) Ir(2) 8.354(1) 1_555 2_656 yes
Ir(2) Ir(2) 10.165(1) 1_555 2_666 yes
Ir(2) Ir(3) 8.6344(9) 1_555 2_556 yes
Ir(2) Ir(3) 12.5340(9) 1_555 1_665 yes
Ir(2) Ir(4) 9.0488(9) 1_555 2_546 yes
Ir(2) Ir(4) 12.5560(9) 1_555 2_556 yes
Ir(2) Ir(4) 13.390(1) 1_555 1_565 yes
Ir(2) Ir(4) 10.6692(9) 1_555 1_665 yes
Ir(2) Cl(1) 7.451(5) 1_555 1_555 yes
Ir(2) Cl(2) 2.368(5) 1_555 1_555 yes
Ir(2) Cl(2) 6.109(5) 1_555 2_656 yes
Ir(2) Cl(3) 7.157(5) 1_555 2_556 yes
Ir(2) S(1) 6.514(5) 1_555 1_555 yes
Ir(2) S(1) 7.456(4) 1_555 2_666 yes
Ir(2) S(3) 7.524(7) 1_555 1_555 yes
Ir(2) S(3) 5.788(7) 1_555 1_455 yes
Ir(2) F(1) 6.53(2) 1_555 1_555 yes
Ir(2) F(1) 5.27(1) 1_555 2_666 yes
Ir(2) F(2) 6.22(1) 1_555 1_555 yes
Ir(2) F(2) 5.46(1) 1_555 2_666 yes
Ir(2) F(3) 8.02(1) 1_555 1_555 yes
Ir(2) F(3) 5.18(1) 1_555 2_666 yes
Ir(2) F(7) 6.67(3) 1_555 1_555 yes
Ir(2) F(7) 7.55(3) 1_555 1_455 yes
Ir(2) F(7) 6.64(2) 1_555 2_666 yes
Ir(2) F(8) 7.01(3) 1_555 1_555 yes
Ir(2) F(8) 7.64(3) 1_555 1_455 yes
Ir(2) F(8) 6.12(2) 1_555 2_666 yes
Ir(2) F(9) 6.24(2) 1_555 1_455 yes
Ir(2) F(9) 6.41(2) 1_555 2_666 yes
Ir(2) F(11) 6.71(5) 1_555 2_656 yes
Ir(2) F(12) 7.67(5) 1_555 2_656 yes
Ir(2) O(1) 5.19(1) 1_555 1_555 yes
Ir(2) O(1) 7.98(1) 1_555 2_666 yes
Ir(2) O(2) 7.18(1) 1_555 1_555 yes
Ir(2) O(2) 7.92(1) 1_555 2_666 yes
Ir(2) O(3) 7.48(2) 1_555 1_555 yes
Ir(2) O(3) 7.78(2) 1_555 2_666 yes
Ir(2) O(7) 5.01(4) 1_555 1_455 yes
Ir(2) O(8) 6.40(2) 1_555 1_555 yes
Ir(2) O(8) 6.85(2) 1_555 1_455 yes
Ir(2) O(9) 8.03(3) 1_555 1_555 yes
Ir(2) O(9) 5.23(3) 1_555 1_455 yes
Ir(2) O(14) 6.62(4) 1_555 1_555 yes
Ir(2) N(1) 4.88(1) 1_555 1_555 yes
Ir(2) N(2) 2.11(1) 1_555 1_555 yes
Ir(2) N(3) 3.10(1) 1_555 1_555 yes
Ir(2) N(3) 8.02(1) 1_555 2_656 yes
Ir(2) N(4) 7.70(1) 1_555 2_556 yes
Ir(2) C(1) 4.36(2) 1_555 1_555 yes
Ir(2) C(2) 3.06(2) 1_555 1_555 yes
Ir(2) C(2) 8.03(2) 1_555 2_656 yes
Ir(2) C(3) 3.06(2) 1_555 1_555 yes
Ir(2) C(4) 4.33(2) 1_555 1_555 yes
Ir(2) C(5) 1.96(2) 1_555 1_555 yes
Ir(2) C(5) 7.99(2) 1_555 2_656 yes
Ir(2) C(6) 4.50(2) 1_555 1_555 yes
Ir(2) C(6) 8.08(2) 1_555 2_656 yes
Ir(2) C(7) 5.36(2) 1_555 1_555 yes
Ir(2) C(8) 6.72(2) 1_555 1_555 yes
Ir(2) C(9) 7.16(2) 1_555 1_555 yes
Ir(2) C(10) 6.58(2) 1_555 1_555 yes
Ir(2) C(10) 7.47(2) 1_555 2_656 yes
Ir(2) C(11) 5.19(2) 1_555 1_555 yes
Ir(2) C(11) 6.98(2) 1_555 2_656 yes
Ir(2) C(12) 7.29(2) 1_555 2_556 yes
Ir(2) C(13) 5.21(2) 1_555 1_555 yes
Ir(2) C(14) 7.88(2) 1_555 1_555 yes
Ir(2) C(15) 7.63(2) 1_555 1_555 yes
Ir(2) C(15) 6.74(2) 1_555 2_656 yes
Ir(2) C(16) 4.89(2) 1_555 1_555 yes
Ir(2) C(16) 5.55(2) 1_555 2_656 yes
Ir(2) C(19) 7.33(2) 1_555 1_555 yes
Ir(2) C(20) 7.39(2) 1_555 1_555 yes
Ir(2) C(20) 7.79(2) 1_555 2_566 yes
Ir(2) C(24) 6.67(3) 1_555 1_555 yes
Ir(2) C(25) 6.95(3) 1_555 1_555 yes
Ir(2) C(25) 6.79(2) 1_555 2_566 yes
Ir(2) C(26) 7.58(2) 1_555 2_566 yes
Ir(2) C(27) 2.19(2) 1_555 1_555 yes
Ir(2) C(27) 8.04(2) 1_555 2_666 yes
Ir(2) C(28) 2.18(2) 1_555 1_555 yes
Ir(2) C(29) 2.14(2) 1_555 1_555 yes
Ir(2) C(30) 2.17(2) 1_555 1_555 yes
Ir(2) C(31) 2.15(2) 1_555 1_555 yes
Ir(2) C(32) 3.33(3) 1_555 1_555 yes
Ir(2) C(32) 7.01(3) 1_555 2_666 yes
Ir(2) C(33) 3.28(2) 1_555 1_555 yes
Ir(2) C(34) 3.27(3) 1_555 1_555 yes
Ir(2) C(35) 3.26(2) 1_555 1_555 yes
Ir(2) C(36) 3.30(2) 1_555 1_555 yes
Ir(2) C(53) 7.48(2) 1_555 2_556 yes
Ir(2) C(57) 7.64(2) 1_555 2_556 yes
Ir(2) C(58) 6.28(2) 1_555 2_556 yes
Ir(2) C(62) 6.74(2) 1_555 2_556 yes
Ir(2) C(64) 7.35(2) 1_555 2_546 yes
Ir(2) C(65) 7.18(2) 1_555 2_546 yes
Ir(2) C(69) 6.60(3) 1_555 2_546 yes
Ir(2) C(69) 7.52(2) 1_555 1_665 yes
Ir(2) C(70) 6.16(2) 1_555 2_546 yes
Ir(2) C(73) 6.72(2) 1_555 1_555 yes
Ir(2) C(73) 5.66(2) 1_555 2_666 yes
Ir(2) C(75) 7.33(3) 1_555 1_555 yes
Ir(2) C(75) 6.71(3) 1_555 1_455 yes
Ir(2) C(75) 6.82(3) 1_555 2_666 yes
Ir(2) C(76) 8.01(6) 1_555 2_656 yes
Ir(2) C(78) 6.78(5) 1_555 1_555 yes
Ir(3) Ir(3) 12.083(1) 1_555 2_445 yes
Ir(3) Ir(3) 13.1339(9) 1_555 1_455 yes
Ir(3) Ir(3) 10.269(1) 1_555 2_455 yes
Ir(3) Ir(3) 13.822(1) 1_555 2_545 yes
Ir(3) Ir(3) 13.1339(9) 1_555 1_655 yes
Ir(3) Ir(4) 7.0145(9) 1_555 1_555 yes
Ir(3) Ir(4) 9.1642(9) 1_555 2_445 yes
Ir(3) Ir(4) 14.359(1) 1_555 1_465 yes
Ir(3) Ir(4) 11.668(1) 1_555 2_545 yes
Ir(3) Ir(4) 9.3685(9) 1_555 1_565 yes
Ir(3) Cl(3) 2.408(5) 1_555 1_555 yes
Ir(3) Cl(4) 7.244(5) 1_555 1_555 yes
Ir(3) S(1) 6.101(5) 1_555 1_445 yes
Ir(3) S(2) 6.595(6) 1_555 1_444 yes
Ir(3) S(2) 6.247(7) 1_555 2_556 yes
Ir(3) S(4) 7.20(2) 1_555 2_555 yes
Ir(3) S(4) 6.14(1) 1_555 1_455 yes
Ir(3) F(1) 6.61(2) 1_555 1_445 yes
Ir(3) F(2) 7.20(1) 1_555 1_445 yes
Ir(3) F(3) 5.19(1) 1_555 1_445 yes
Ir(3) F(4) 6.74(3) 1_555 1_444 yes
Ir(3) F(4) 7.80(2) 1_555 2_656 yes
Ir(3) F(5) 7.38(2) 1_555 1_444 yes
Ir(3) F(5) 7.70(2) 1_555 2_556 yes
Ir(3) F(6) 6.77(3) 1_555 2_556 yes
Ir(3) F(6) 7.45(2) 1_555 2_656 yes
Ir(3) F(10) 8.02(3) 1_555 2_555 yes
Ir(3) F(11) 6.72(3) 1_555 1_455 yes
Ir(3) F(12) 7.82(2) 1_555 1_455 yes
Ir(3) O(1) 7.44(1) 1_555 1_445 yes
Ir(3) O(2) 6.02(1) 1_555 1_445 yes
Ir(3) O(3) 5.19(2) 1_555 1_445 yes
Ir(3) O(4) 5.22(1) 1_555 1_444 yes
Ir(3) O(4) 7.37(2) 1_555 2_556 yes
Ir(3) O(5) 6.96(2) 1_555 1_444 yes
Ir(3) O(5) 6.08(2) 1_555 2_556 yes
Ir(3) O(6) 7.57(2) 1_555 1_444 yes
Ir(3) O(6) 5.17(2) 1_555 2_556 yes
Ir(3) O(10) 5.12(2) 1_555 1_455 yes
Ir(3) O(11) 6.95(5) 1_555 2_555 yes
Ir(3) O(11) 7.20(3) 1_555 1_455 yes
Ir(3) O(12) 6.34(4) 1_555 2_555 yes
Ir(3) O(12) 5.95(3) 1_555 1_455 yes
Ir(3) O(13) 5.87(6) 1_555 2_556 yes
Ir(3) O(13) 8.05(6) 1_555 2_656 yes
Ir(3) O(14) 6.95(4) 1_555 2_556 yes
Ir(3) N(5) 2.11(1) 1_555 1_555 yes
Ir(3) N(6) 4.90(1) 1_555 1_555 yes
Ir(3) N(7) 7.98(1) 1_555 1_555 yes
Ir(3) N(8) 3.12(1) 1_555 2_545 yes
Ir(3) C(17) 6.36(2) 1_555 1_545 yes
Ir(3) C(18) 8.05(2) 1_555 1_445 yes
Ir(3) C(18) 7.41(2) 1_555 1_545 yes
Ir(3) C(19) 7.96(2) 1_555 1_545 yes
Ir(3) C(20) 7.37(2) 1_555 1_545 yes
Ir(3) C(21) 6.30(2) 1_555 1_545 yes
Ir(3) C(22) 5.73(3) 1_555 1_545 yes
Ir(3) C(23) 6.77(2) 1_555 1_445 yes
Ir(3) C(23) 8.11(3) 1_555 1_545 yes
Ir(3) C(24) 7.74(3) 1_555 1_445 yes
Ir(3) C(25) 7.94(3) 1_555 1_545 yes
Ir(3) C(26) 5.65(2) 1_555 1_545 yes
Ir(3) C(28) 7.94(3) 1_555 2_556 yes
Ir(3) C(29) 6.91(3) 1_555 2_556 yes
Ir(3) C(30) 6.53(2) 1_555 2_556 yes
Ir(3) C(31) 7.46(2) 1_555 2_556 yes
Ir(3) C(34) 6.55(5) 1_555 2_556 yes
Ir(3) C(35) 5.70(2) 1_555 2_556 yes
Ir(3) C(36) 7.75(3) 1_555 2_556 yes
Ir(3) C(37) 3.02(2) 1_555 1_555 yes
Ir(3) C(38) 4.36(2) 1_555 1_555 yes
Ir(3) C(39) 4.36(2) 1_555 1_555 yes
Ir(3) C(40) 3.07(1) 1_555 1_555 yes
Ir(3) C(41) 7.47(2) 1_555 1_555 yes
Ir(3) C(42) 7.18(2) 1_555 2_545 yes
Ir(3) C(43) 6.67(2) 1_555 2_545 yes
Ir(3) C(44) 5.33(2) 1_555 2_545 yes
Ir(3) C(45) 4.51(2) 1_555 2_545 yes
Ir(3) C(46) 5.20(2) 1_555 2_545 yes
Ir(3) C(47) 6.65(2) 1_555 2_545 yes
Ir(3) C(48) 1.98(2) 1_555 2_545 yes
Ir(3) C(49) 6.78(2) 1_555 2_445 yes
Ir(3) C(49) 7.79(2) 1_555 2_545 yes
Ir(3) C(50) 5.07(2) 1_555 2_545 yes
Ir(3) C(51) 5.00(2) 1_555 2_545 yes
Ir(3) C(52) 7.71(3) 1_555 2_545 yes
Ir(3) C(53) 2.15(2) 1_555 1_555 yes

loop_
_geom_contact_atom_site_label_1
_geom_contact_atom_site_label_2
_geom_contact_distance
_geom_contact_site_symmetry_1
_geom_contact_site_symmetry_2
Ir(1) N(4) 3.11(1) 1_555 2_556
Ir(1) C(1) 3.04(2) 1_555 1_555
Ir(1) C(4) 3.05(2) 1_555 1_555
Ir(1) C(22) 3.29(2) 1_555 1_555
Ir(1) C(23) 3.34(2) 1_555 1_555
Ir(1) C(24) 3.31(2) 1_555 1_555
Ir(1) C(25) 3.24(2) 1_555 1_555
Ir(1) C(26) 3.26(2) 1_555 1_555
Ir(2) N(3) 3.10(1) 1_555 1_555
Ir(2) C(2) 3.06(2) 1_555 1_555
Ir(2) C(3) 3.06(2) 1_555 1_555
Ir(2) C(32) 3.33(3) 1_555 1_555
Ir(2) C(33) 3.28(2) 1_555 1_555
Ir(2) C(34) 3.27(3) 1_555 1_555
Ir(2) C(35) 3.26(2) 1_555 1_555
Ir(2) C(36) 3.30(2) 1_555 1_555
Ir(3) N(8) 3.12(1) 1_555 2_545
Ir(3) C(37) 3.02(2) 1_555 1_555
Ir(3) C(40) 3.07(1) 1_555 1_555
